data_7056990
loop_
_publ_author_name
'Zhang, Hua'
'Xing, Junyang'
'Dong, Yanhong'
'Xie, Shangqing'
'Ren, Shishuai'
'Qi, Xinghao'
'Sun, Hongjian'
'Li, Xiaoyan'
'Fuhr, Olaf'
'Fenske, Dieter'

_publ_section_title
;
 Phosphine-assisted C--H bond activation in Schiff bases and formation of
 novel organo cobalt complexes bearing Schiff base ligands
;
_journal_issue 6
_journal_name_full 'New Journal of Chemistry'
_journal_page_first 4646
_journal_paper_doi 10.1039/C7NJ03480F
_journal_volume 42
_journal_year 2018
_chemical_formula_moiety 'C35 H38 Co I N P3'
_chemical_formula_sum 'C35 H38 Co I N P3'
_chemical_formula_weight 751.40
_space_group_crystal_system monoclinic
_space_group_IT_number 14
_space_group_name_Hall '-P 2yn'
_space_group_name_H-M_alt 'P 1 21/n 1'
_symmetry_space_group_name_Hall '-P 2yn'
_symmetry_space_group_name_H-M 'P 1 21/n 1'
_atom_sites_solution_hydrogens geom
_atom_sites_solution_primary heavy
_audit_creation_date 2016-06-14
_audit_creation_method
;
Olex2 1.2
(compiled 2016.02.19 svn.r3266 for OlexSys, GUI svn.r5155)
;
_audit_update_record
;
2017-09-11 deposited with the CCDC.
2018-02-06 downloaded from the CCDC.
;
_cell_angle_alpha 90
_cell_angle_beta 100.659(2)
_cell_angle_gamma 90
_cell_formula_units_Z 4
_cell_length_a 8.8680(3)
_cell_length_b 15.5580(5)
_cell_length_c 23.3260(6)
_cell_measurement_reflns_used 50752
_cell_measurement_temperature 153.15
_cell_measurement_theta_max 33.37
_cell_measurement_theta_min 1.58
_cell_volume 3162.72(17)
_computing_molecular_graphics 'Olex2 (Dolomanov et al., 2009)'
_computing_publication_material 'Olex2 (Dolomanov et al., 2009)'
_computing_structure_refinement 'ShelXL (Sheldrick, 2015)'
_computing_structure_solution 'ShelXS (Sheldrick, 2008)'
_diffrn_ambient_temperature 153.15
_diffrn_detector Pilatus300K
_diffrn_detector_area_resol_mean 5.81
_diffrn_detector_type DECTRIS
_diffrn_measured_fraction_theta_full 0.996
_diffrn_measured_fraction_theta_max 0.983
_diffrn_measurement_device '4-circle goniometer'
_diffrn_measurement_device_type 'Stoe StadiVari'
_diffrn_measurement_method 'rotation method'
_diffrn_radiation_collimation '0.6 mm diameter'
_diffrn_radiation_monochromator 'multilayer optics'
_diffrn_radiation_polarisn_norm 0
_diffrn_radiation_probe x-ray
_diffrn_radiation_type MoK\a
_diffrn_radiation_wavelength 0.71073
_diffrn_reflns_av_R_equivalents 0.0242
_diffrn_reflns_av_unetI/netI 0.0263
_diffrn_reflns_Laue_measured_fraction_full 0.996
_diffrn_reflns_Laue_measured_fraction_max 0.983
_diffrn_reflns_limit_h_max 11
_diffrn_reflns_limit_h_min -11
_diffrn_reflns_limit_k_max 19
_diffrn_reflns_limit_k_min -19
_diffrn_reflns_limit_l_max 29
_diffrn_reflns_limit_l_min -26
_diffrn_reflns_number 24228
_diffrn_reflns_point_group_measured_fraction_full 0.996
_diffrn_reflns_point_group_measured_fraction_max 0.983
_diffrn_reflns_theta_full 26.000
_diffrn_reflns_theta_max 27.174
_diffrn_reflns_theta_min 1.582
_diffrn_source 'Mo GeniX 3D HF'
_diffrn_source_current 1.000
_diffrn_source_power 0.050
_diffrn_source_target Mo
_diffrn_source_type 'microfocus sealed X-ray tube'
_diffrn_source_voltage 50
_exptl_absorpt_coefficient_mu 1.697
_exptl_absorpt_correction_T_max 0.8420
_exptl_absorpt_correction_T_min 0.6647
_exptl_absorpt_correction_type integration
_exptl_crystal_colour red
_exptl_crystal_colour_primary red
_exptl_crystal_density_diffrn 1.578
_exptl_crystal_description block
_exptl_crystal_F_000 1520
_exptl_crystal_size_max 0.24
_exptl_crystal_size_mid 0.183
_exptl_crystal_size_min 0.15
_refine_diff_density_max 0.910
_refine_diff_density_min -0.458
_refine_diff_density_rms 0.070
_refine_ls_extinction_method none
_refine_ls_goodness_of_fit_ref 0.973
_refine_ls_hydrogen_treatment constr
_refine_ls_matrix_type full
_refine_ls_number_parameters 376
_refine_ls_number_reflns 6901
_refine_ls_number_restraints 0
_refine_ls_restrained_S_all 0.973
_refine_ls_R_factor_all 0.0303
_refine_ls_R_factor_gt 0.0228
_refine_ls_shift/su_max 0.002
_refine_ls_shift/su_mean 0.000
_refine_ls_structure_factor_coef Fsqd
_refine_ls_weighting_details 'w=1/[\s^2^(Fo^2^)+(0.0325P)^2^] where P=(Fo^2^+2Fc^2^)/3'
_refine_ls_weighting_scheme calc
_refine_ls_wR_factor_gt 0.0510
_refine_ls_wR_factor_ref 0.0530
_reflns_Friedel_coverage 0.000
_reflns_number_gt 5893
_reflns_number_total 6901
_reflns_threshold_expression 'I > 2\s(I)'
_cod_data_source_file c7nj03480f2.cif
_cod_data_source_block sun47
_cod_depositor_comments 'Adding full bibliography for 7056990--7056993.cif.'
_cod_database_code 7056990
_shelxl_version_number 2014-3
_shelx_space_group_comment
;
The symmetry employed for this shelxl refinement is uniquely defined
by the following loop, which should always be used as a source of
symmetry information in preference to the above space-group names.
They are only intended as comments.
;
_olex2_refinement_description
;
1. Fixed Uiso
 At 1.2 times of:
  All C(H) groups
 At 1.5 times of:
  All C(H,H,H) groups
2.a Aromatic/amide H refined with riding coordinates:
 C3(H3), C4(H4), C5(H5), C6(H6), C10(H10), C11(H11), C14(H14), C15(H15),
 C16(H16), C17(H17), C19(H19), C20(H20), C21(H21), C22(H22), C23(H23), C25(H25),
  C26(H26), C27(H27), C28(H28), C29(H29)
2.b Idealised Me refined as rotating group:
 C30(H30A,H30B,H30C), C31(H31A,H31B,H31C), C32(H32A,H32B,H32C), C33(H33A,H33B,
 H33C), C34(H34A,H34B,H34C), C35(H35A,H35B,H35C)
;
_olex2_submission_special_instructions 'No special instructions were received'

loop_
_space_group_symop_operation_xyz
'x, y, z'
'-x+1/2, y+1/2, -z+1/2'
'-x, -y, -z'
'x-1/2, -y-1/2, z-1/2'

loop_
_atom_site_label
_atom_site_type_symbol
_atom_site_fract_x
_atom_site_fract_y
_atom_site_fract_z
_atom_site_U_iso_or_equiv
_atom_site_adp_type
_atom_site_occupancy
_atom_site_site_symmetry_order
_atom_site_calc_flag
_atom_site_refinement_flags_posn
I1 I 1.02175(2) 0.18210(2) 0.32164(2) 0.01898(4) Uani 1 1 d .
Co1 Co 0.84086(3) 0.27471(2) 0.38076(2) 0.01231(6) Uani 1 1 d .
P1 P 0.83000(5) 0.39070(3) 0.32144(2) 0.01405(9) Uani 1 1 d .
P2 P 1.05936(5) 0.30430(3) 0.44400(2) 0.01678(10) Uani 1 1 d .
P3 P 0.61062(5) 0.21697(3) 0.33884(2) 0.01589(10) Uani 1 1 d .
N1 N 0.68697(18) 0.30992(10) 0.47203(7) 0.0159(3) Uani 1 1 d .
C1 C 0.7219(2) 0.46557(12) 0.35809(8) 0.0149(3) Uani 1 1 d .
C2 C 0.6784(2) 0.43083(12) 0.40774(8) 0.0150(3) Uani 1 1 d .
C3 C 0.5926(2) 0.48082(13) 0.43980(9) 0.0211(4) Uani 1 1 d .
H3 H 0.5618 0.4574 0.4734 0.025 Uiso 1 1 calc R
C4 C 0.5523(2) 0.56416(13) 0.42284(9) 0.0225(4) Uani 1 1 d .
H4 H 0.4925 0.5973 0.4445 0.027 Uiso 1 1 calc R
C5 C 0.5987(2) 0.59944(13) 0.37447(9) 0.0197(4) Uani 1 1 d .
H5 H 0.5721 0.6570 0.3634 0.024 Uiso 1 1 calc R
C6 C 0.6836(2) 0.55111(12) 0.34225(8) 0.0181(4) Uani 1 1 d .
H6 H 0.7161 0.5757 0.3093 0.022 Uiso 1 1 calc R
C7 C 0.7248(2) 0.34177(12) 0.42538(8) 0.0143(3) Uani 1 1 d .
C8 C 0.7370(2) 0.22430(12) 0.48068(8) 0.0156(4) Uani 1 1 d .
C9 C 0.8170(2) 0.18987(12) 0.44023(8) 0.0157(3) Uani 1 1 d .
C10 C 0.8538(2) 0.10097(13) 0.44390(9) 0.0186(4) Uani 1 1 d .
H10 H 0.9130 0.0769 0.4179 0.022 Uiso 1 1 calc R
C11 C 0.8050(2) 0.04951(13) 0.48446(9) 0.0204(4) Uani 1 1 d .
H11 H 0.8274 -0.0102 0.4850 0.025 Uiso 1 1 calc R
C12 C 0.7217(2) 0.08359(13) 0.52569(8) 0.0181(4) Uani 1 1 d .
C13 C 0.6900(2) 0.17337(12) 0.52514(8) 0.0172(4) Uani 1 1 d .
C14 C 0.6073(3) 0.20690(14) 0.56651(10) 0.0256(4) Uani 1 1 d .
H14 H 0.5871 0.2668 0.5671 0.031 Uiso 1 1 calc R
C15 C 0.5560(3) 0.15356(16) 0.60580(10) 0.0324(5) Uani 1 1 d .
H15 H 0.5011 0.1770 0.6334 0.039 Uiso 1 1 calc R
C16 C 0.5841(3) 0.06479(15) 0.60548(10) 0.0297(5) Uani 1 1 d .
H16 H 0.5463 0.0284 0.6323 0.036 Uiso 1 1 calc R
C17 C 0.6657(2) 0.03063(14) 0.56670(9) 0.0242(4) Uani 1 1 d .
H17 H 0.6852 -0.0294 0.5672 0.029 Uiso 1 1 calc R
C18 C 0.9969(2) 0.45384(13) 0.31032(8) 0.0183(4) Uani 1 1 d .
C19 C 1.0830(2) 0.42521(15) 0.26957(9) 0.0240(4) Uani 1 1 d .
H19 H 1.0543 0.3740 0.2481 0.029 Uiso 1 1 calc R
C20 C 1.2105(2) 0.47157(17) 0.26041(10) 0.0307(5) Uani 1 1 d .
H20 H 1.2689 0.4518 0.2328 0.037 Uiso 1 1 calc R
C21 C 1.2524(2) 0.54584(18) 0.29110(11) 0.0344(6) Uani 1 1 d .
H21 H 1.3385 0.5777 0.2840 0.041 Uiso 1 1 calc R
C22 C 1.1703(3) 0.57436(16) 0.33212(11) 0.0327(5) Uani 1 1 d .
H22 H 1.2005 0.6254 0.3535 0.039 Uiso 1 1 calc R
C23 C 1.0428(2) 0.52820(14) 0.34223(9) 0.0244(4) Uani 1 1 d .
H23 H 0.9871 0.5475 0.3709 0.029 Uiso 1 1 calc R
C24 C 0.7264(2) 0.38242(13) 0.24538(8) 0.0176(4) Uani 1 1 d .
C25 C 0.7545(2) 0.31171(15) 0.21231(9) 0.0249(4) Uani 1 1 d .
H25 H 0.8309 0.2712 0.2283 0.030 Uiso 1 1 calc R
C26 C 0.6718(3) 0.29967(17) 0.15601(10) 0.0319(5) Uani 1 1 d .
H26 H 0.6919 0.2512 0.1338 0.038 Uiso 1 1 calc R
C27 C 0.5595(3) 0.35886(17) 0.13224(9) 0.0300(5) Uani 1 1 d .
H27 H 0.5016 0.3503 0.0941 0.036 Uiso 1 1 calc R
C28 C 0.5330(2) 0.42980(15) 0.16422(9) 0.0241(4) Uani 1 1 d .
H28 H 0.4581 0.4708 0.1477 0.029 Uiso 1 1 calc R
C29 C 0.6147(2) 0.44193(13) 0.22049(9) 0.0205(4) Uani 1 1 d .
H29 H 0.5948 0.4909 0.2422 0.025 Uiso 1 1 calc R
C30 C 1.1649(2) 0.21287(15) 0.48048(10) 0.0256(4) Uani 1 1 d .
H30A H 1.1020 0.1838 0.5050 0.038 Uiso 1 1 calc GR
H30B H 1.2603 0.2331 0.5049 0.038 Uiso 1 1 calc GR
H30C H 1.1892 0.1726 0.4512 0.038 Uiso 1 1 calc GR
C31 C 1.2167(2) 0.36000(15) 0.41913(10) 0.0267(5) Uani 1 1 d .
H31A H 1.2339 0.3342 0.3826 0.040 Uiso 1 1 calc GR
H31B H 1.3102 0.3549 0.4488 0.040 Uiso 1 1 calc GR
H31C H 1.1904 0.4209 0.4127 0.040 Uiso 1 1 calc GR
C32 C 1.0348(3) 0.37012(17) 0.50627(11) 0.0333(5) Uani 1 1 d .
H32A H 0.9890 0.4254 0.4924 0.050 Uiso 1 1 calc GR
H32B H 1.1349 0.3800 0.5313 0.050 Uiso 1 1 calc GR
H32C H 0.9673 0.3404 0.5286 0.050 Uiso 1 1 calc GR
C33 C 0.4889(2) 0.17190(14) 0.38650(9) 0.0225(4) Uani 1 1 d .
H33A H 0.5428 0.1244 0.4092 0.034 Uiso 1 1 calc GR
H33B H 0.3934 0.1505 0.3628 0.034 Uiso 1 1 calc GR
H33C H 0.4652 0.2166 0.4131 0.034 Uiso 1 1 calc GR
C34 C 0.6254(3) 0.12482(16) 0.29298(11) 0.0310(5) Uani 1 1 d .
H34A H 0.6701 0.1426 0.2594 0.047 Uiso 1 1 calc GR
H34B H 0.5231 0.1007 0.2792 0.047 Uiso 1 1 calc GR
H34C H 0.6912 0.0813 0.3154 0.047 Uiso 1 1 calc GR
C35 C 0.4648(2) 0.28332(15) 0.29338(10) 0.0269(5) Uani 1 1 d .
H35A H 0.4584 0.3392 0.3122 0.040 Uiso 1 1 calc GR
H35B H 0.3651 0.2544 0.2885 0.040 Uiso 1 1 calc GR
H35C H 0.4930 0.2919 0.2551 0.040 Uiso 1 1 calc GR

loop_
_atom_site_aniso_label
_atom_site_aniso_U_11
_atom_site_aniso_U_22
_atom_site_aniso_U_33
_atom_site_aniso_U_23
_atom_site_aniso_U_13
_atom_site_aniso_U_12
I1 0.01652(6) 0.02040(7) 0.02152(7) -0.00254(5) 0.00746(4) 0.00230(4)
Co1 0.01198(11) 0.01223(12) 0.01350(11) -0.00068(9) 0.00442(8) -0.00010(8)
P1 0.0141(2) 0.0155(2) 0.0136(2) 0.00053(17) 0.00538(16) 0.00106(16)
P2 0.0144(2) 0.0177(2) 0.0177(2) -0.00005(18) 0.00145(17) -0.00095(17)
P3 0.0132(2) 0.0166(2) 0.0181(2) -0.00115(18) 0.00345(17) -0.00111(17)
N1 0.0185(7) 0.0136(8) 0.0165(7) 0.0021(6) 0.0057(6) 0.0013(6)
C1 0.0137(8) 0.0156(9) 0.0162(8) -0.0010(7) 0.0048(6) -0.0001(6)
C2 0.0156(8) 0.0143(9) 0.0157(8) -0.0004(7) 0.0043(6) 0.0004(7)
C3 0.0278(10) 0.0180(10) 0.0207(9) 0.0032(8) 0.0126(8) 0.0047(8)
C4 0.0280(10) 0.0181(10) 0.0239(10) -0.0004(8) 0.0115(8) 0.0066(8)
C5 0.0238(9) 0.0130(9) 0.0225(9) 0.0011(7) 0.0048(7) 0.0023(7)
C6 0.0200(9) 0.0164(9) 0.0188(9) 0.0029(7) 0.0059(7) -0.0019(7)
C7 0.0124(8) 0.0153(9) 0.0155(8) -0.0008(7) 0.0038(6) 0.0001(6)
C8 0.0159(8) 0.0138(9) 0.0178(8) 0.0007(7) 0.0045(7) 0.0007(7)
C9 0.0134(8) 0.0153(9) 0.0186(8) 0.0014(7) 0.0034(6) -0.0010(7)
C10 0.0161(9) 0.0170(9) 0.0236(9) -0.0004(7) 0.0062(7) 0.0020(7)
C11 0.0217(9) 0.0133(9) 0.0269(10) 0.0026(8) 0.0058(8) 0.0035(7)
C12 0.0177(9) 0.0166(9) 0.0194(9) 0.0038(7) 0.0018(7) -0.0004(7)
C13 0.0176(8) 0.0162(9) 0.0181(9) 0.0028(7) 0.0043(7) 0.0003(7)
C14 0.0358(11) 0.0189(10) 0.0258(10) 0.0056(8) 0.0154(9) 0.0050(8)
C15 0.0442(13) 0.0311(12) 0.0278(11) 0.0065(10) 0.0223(10) 0.0061(10)
C16 0.0381(12) 0.0256(11) 0.0283(11) 0.0098(9) 0.0135(9) -0.0014(9)
C17 0.0298(10) 0.0173(10) 0.0259(10) 0.0057(8) 0.0062(8) -0.0003(8)
C18 0.0151(8) 0.0214(10) 0.0184(9) 0.0065(7) 0.0032(7) -0.0002(7)
C19 0.0188(9) 0.0324(12) 0.0220(10) 0.0060(9) 0.0071(7) 0.0021(8)
C20 0.0176(9) 0.0479(15) 0.0288(11) 0.0134(10) 0.0097(8) 0.0027(9)
C21 0.0155(10) 0.0476(15) 0.0385(13) 0.0178(11) 0.0006(9) -0.0095(9)
C22 0.0253(11) 0.0313(12) 0.0386(13) 0.0063(10) -0.0023(9) -0.0099(9)
C23 0.0216(10) 0.0260(11) 0.0247(10) 0.0042(8) 0.0016(8) -0.0026(8)
C24 0.0154(8) 0.0234(10) 0.0151(8) 0.0019(7) 0.0053(7) -0.0016(7)
C25 0.0223(10) 0.0317(12) 0.0204(10) -0.0021(9) 0.0035(8) 0.0066(8)
C26 0.0313(12) 0.0408(14) 0.0231(11) -0.0095(10) 0.0036(9) 0.0092(10)
C27 0.0250(10) 0.0451(14) 0.0184(10) -0.0014(9) 0.0000(8) 0.0037(10)
C28 0.0211(9) 0.0287(11) 0.0215(10) 0.0072(8) 0.0011(8) 0.0016(8)
C29 0.0208(9) 0.0205(10) 0.0203(9) 0.0031(8) 0.0043(7) -0.0006(7)
C30 0.0218(10) 0.0288(11) 0.0245(10) 0.0066(9) -0.0005(8) 0.0006(8)
C31 0.0172(9) 0.0306(12) 0.0300(11) 0.0092(9) -0.0018(8) -0.0068(8)
C32 0.0277(11) 0.0391(14) 0.0306(12) -0.0176(10) -0.0015(9) -0.0022(9)
C33 0.0171(9) 0.0240(10) 0.0266(10) 0.0029(8) 0.0045(7) -0.0048(7)
C34 0.0228(10) 0.0319(12) 0.0391(13) -0.0186(10) 0.0075(9) -0.0064(9)
C35 0.0157(9) 0.0323(12) 0.0315(11) 0.0106(9) 0.0015(8) -0.0030(8)

loop_
_atom_type_symbol
_atom_type_description
_atom_type_scat_dispersion_real
_atom_type_scat_dispersion_imag
_atom_type_scat_source
C C 0.0033 0.0016 'International Tables Vol C Tables 4.2.6.8 and 6.1.1.4'
H H 0.0000 0.0000 'International Tables Vol C Tables 4.2.6.8 and 6.1.1.4'
Co Co 0.3494 0.9721 'International Tables Vol C Tables 4.2.6.8 and 6.1.1.4'
I I -0.4742 1.8119 'International Tables Vol C Tables 4.2.6.8 and 6.1.1.4'
N N 0.0061 0.0033 'International Tables Vol C Tables 4.2.6.8 and 6.1.1.4'
P P 0.1023 0.0942 'International Tables Vol C Tables 4.2.6.8 and 6.1.1.4'

loop_
_exptl_crystal_face_index_h
_exptl_crystal_face_index_k
_exptl_crystal_face_index_l
_exptl_crystal_face_perp_dist
0 0 4 0.1162
0 -1 -4 0.1240
0 4 -2 0.0547
0 -4 2 0.0656
4 -1 0 0.0713
-4 -1 1 0.0726

loop_
_geom_angle_atom_site_label_1
_geom_angle_atom_site_label_2
_geom_angle_atom_site_label_3
_geom_angle
P1 Co1 I1 94.289(15)
P1 Co1 P3 96.802(19)
P2 Co1 I1 85.625(15)
P2 Co1 P1 99.86(2)
P2 Co1 P3 162.63(2)
P3 Co1 I1 98.022(15)
C7 Co1 I1 176.57(5)
C7 Co1 P1 86.06(6)
C7 Co1 P2 90.95(5)
C7 Co1 P3 85.32(5)
C7 Co1 C9 80.90(8)
C9 Co1 I1 98.85(6)
C9 Co1 P1 166.82(6)
C9 Co1 P2 82.31(5)
C9 Co1 P3 80.35(5)
C1 P1 Co1 100.92(6)
C1 P1 C18 103.45(9)
C1 P1 C24 106.53(9)
C18 P1 Co1 124.66(6)
C18 P1 C24 99.95(9)
C24 P1 Co1 119.28(7)
C30 P2 Co1 116.78(7)
C30 P2 C31 99.31(10)
C31 P2 Co1 120.25(7)
C32 P2 Co1 114.91(8)
C32 P2 C30 101.12(11)
C32 P2 C31 101.39(12)
C33 P3 Co1 118.27(7)
C33 P3 C35 97.79(10)
C34 P3 Co1 114.14(7)
C34 P3 C33 99.88(11)
C34 P3 C35 103.00(12)
C35 P3 Co1 120.44(7)
C7 N1 C8 111.03(16)
C2 C1 P1 113.12(14)
C2 C1 C6 119.60(17)
C6 C1 P1 127.26(15)
C1 C2 C3 119.34(17)
C1 C2 C7 119.17(16)
C3 C2 C7 121.49(17)
C2 C3 H3 119.8
C4 C3 C2 120.41(19)
C4 C3 H3 119.8
C3 C4 H4 119.8
C3 C4 C5 120.32(19)
C5 C4 H4 119.8
C4 C5 H5 119.9
C6 C5 C4 120.13(18)
C6 C5 H5 119.9
C1 C6 H6 119.9
C5 C6 C1 120.15(18)
C5 C6 H6 119.9
N1 C7 Co1 119.98(14)
N1 C7 C2 119.30(17)
C2 C7 Co1 120.71(13)
N1 C8 C13 120.20(17)
C9 C8 N1 117.07(17)
C9 C8 C13 122.30(17)
C8 C9 Co1 110.96(14)
C8 C9 C10 118.36(17)
C10 C9 Co1 130.32(15)
C9 C10 H10 119.6
C11 C10 C9 120.86(19)
C11 C10 H10 119.6
C10 C11 H11 119.3
C10 C11 C12 121.35(18)
C12 C11 H11 119.3
C11 C12 C13 119.13(18)
C11 C12 C17 122.04(19)
C17 C12 C13 118.82(19)
C12 C13 C8 117.86(18)
C14 C13 C8 123.28(18)
C14 C13 C12 118.79(18)
C13 C14 H14 119.7
C15 C14 C13 120.6(2)
C15 C14 H14 119.7
C14 C15 H15 119.7
C14 C15 C16 120.6(2)
C16 C15 H15 119.7
C15 C16 H16 119.9
C17 C16 C15 120.2(2)
C17 C16 H16 119.9
C12 C17 H17 119.5
C16 C17 C12 121.0(2)
C16 C17 H17 119.5
C19 C18 P1 118.81(16)
C23 C18 P1 122.14(16)
C23 C18 C19 119.03(19)
C18 C19 H19 120.0
C20 C19 C18 120.1(2)
C20 C19 H19 120.0
C19 C20 H20 119.8
C21 C20 C19 120.4(2)
C21 C20 H20 119.8
C20 C21 H21 119.8
C20 C21 C22 120.4(2)
C22 C21 H21 119.8
C21 C22 H22 120.0
C21 C22 C23 120.0(2)
C23 C22 H22 120.0
C18 C23 C22 120.1(2)
C18 C23 H23 119.9
C22 C23 H23 119.9
C25 C24 P1 118.64(15)
C25 C24 C29 118.55(18)
C29 C24 P1 122.73(16)
C24 C25 H25 119.6
C24 C25 C26 120.8(2)
C26 C25 H25 119.6
C25 C26 H26 120.0
C25 C26 C27 119.9(2)
C27 C26 H26 120.0
C26 C27 H27 120.2
C28 C27 C26 119.7(2)
C28 C27 H27 120.2
C27 C28 H28 119.7
C27 C28 C29 120.60(19)
C29 C28 H28 119.7
C24 C29 H29 119.8
C28 C29 C24 120.5(2)
C28 C29 H29 119.8
P2 C30 H30A 109.5
P2 C30 H30B 109.5
P2 C30 H30C 109.5
H30A C30 H30B 109.5
H30A C30 H30C 109.5
H30B C30 H30C 109.5
P2 C31 H31A 109.5
P2 C31 H31B 109.5
P2 C31 H31C 109.5
H31A C31 H31B 109.5
H31A C31 H31C 109.5
H31B C31 H31C 109.5
P2 C32 H32A 109.5
P2 C32 H32B 109.5
P2 C32 H32C 109.5
H32A C32 H32B 109.5
H32A C32 H32C 109.5
H32B C32 H32C 109.5
P3 C33 H33A 109.5
P3 C33 H33B 109.5
P3 C33 H33C 109.5
H33A C33 H33B 109.5
H33A C33 H33C 109.5
H33B C33 H33C 109.5
P3 C34 H34A 109.5
P3 C34 H34B 109.5
P3 C34 H34C 109.5
H34A C34 H34B 109.5
H34A C34 H34C 109.5
H34B C34 H34C 109.5
P3 C35 H35A 109.5
P3 C35 H35B 109.5
P3 C35 H35C 109.5
H35A C35 H35B 109.5
H35A C35 H35C 109.5
H35B C35 H35C 109.5

loop_
_geom_bond_atom_site_label_1
_geom_bond_atom_site_label_2
_geom_bond_distance
I1 Co1 2.7147(3)
Co1 P1 2.2653(5)
Co1 P2 2.2550(5)
Co1 P3 2.2789(5)
Co1 C7 1.9047(19)
Co1 C9 1.9543(19)
P1 C1 1.8192(19)
P1 C18 1.834(2)
P1 C24 1.8453(19)
P2 C30 1.825(2)
P2 C31 1.826(2)
P2 C32 1.823(2)
P3 C33 1.827(2)
P3 C34 1.808(2)
P3 C35 1.832(2)
N1 C7 1.295(3)
N1 C8 1.407(2)
C1 C2 1.396(3)
C1 C6 1.406(3)
C2 C3 1.398(3)
C2 C7 1.482(3)
C3 H3 0.9500
C3 C4 1.383(3)
C4 H4 0.9500
C4 C5 1.384(3)
C5 H5 0.9500
C5 C6 1.380(3)
C6 H6 0.9500
C8 C9 1.389(3)
C8 C13 1.427(3)
C9 C10 1.420(3)
C10 H10 0.9500
C10 C11 1.369(3)
C11 H11 0.9500
C11 C12 1.420(3)
C12 C13 1.424(3)
C12 C17 1.420(3)
C13 C14 1.415(3)
C14 H14 0.9500
C14 C15 1.375(3)
C15 H15 0.9500
C15 C16 1.404(3)
C16 H16 0.9500
C16 C17 1.366(3)
C17 H17 0.9500
C18 C19 1.397(3)
C18 C23 1.395(3)
C19 H19 0.9500
C19 C20 1.391(3)
C20 H20 0.9500
C20 C21 1.374(4)
C21 H21 0.9500
C21 C22 1.379(4)
C22 H22 0.9500
C22 C23 1.396(3)
C23 H23 0.9500
C24 C25 1.392(3)
C24 C29 1.400(3)
C25 H25 0.9500
C25 C26 1.394(3)
C26 H26 0.9500
C26 C27 1.394(3)
C27 H27 0.9500
C27 C28 1.376(3)
C28 H28 0.9500
C28 C29 1.390(3)
C29 H29 0.9500
C30 H30A 0.9800
C30 H30B 0.9800
C30 H30C 0.9800
C31 H31A 0.9800
C31 H31B 0.9800
C31 H31C 0.9800
C32 H32A 0.9800
C32 H32B 0.9800
C32 H32C 0.9800
C33 H33A 0.9800
C33 H33B 0.9800
C33 H33C 0.9800
C34 H34A 0.9800
C34 H34B 0.9800
C34 H34C 0.9800
C35 H35A 0.9800
C35 H35B 0.9800
C35 H35C 0.9800

loop_
_geom_torsion_atom_site_label_1
_geom_torsion_atom_site_label_2
_geom_torsion_atom_site_label_3
_geom_torsion_atom_site_label_4
_geom_torsion
Co1 P1 C1 C2 -1.14(14)
Co1 P1 C1 C6 177.46(15)
Co1 P1 C18 C19 83.68(16)
Co1 P1 C18 C23 -94.69(17)
Co1 P1 C24 C25 -47.51(18)
Co1 P1 C24 C29 129.06(15)
Co1 C9 C10 C11 -169.20(15)
P1 C1 C2 C3 -179.06(15)
P1 C1 C2 C7 1.1(2)
P1 C1 C6 C5 179.20(15)
P1 C18 C19 C20 -179.72(16)
P1 C18 C23 C22 -179.77(16)
P1 C24 C25 C26 175.74(18)
P1 C24 C29 C28 -175.86(16)
N1 C8 C9 Co1 0.9(2)
N1 C8 C9 C10 -172.95(16)
N1 C8 C13 C12 169.49(16)
N1 C8 C13 C14 -7.3(3)
C1 P1 C18 C19 -162.60(15)
C1 P1 C18 C23 19.03(18)
C1 P1 C24 C25 -160.65(16)
C1 P1 C24 C29 15.92(19)
C1 C2 C3 C4 -0.6(3)
C1 C2 C7 Co1 -0.5(2)
C1 C2 C7 N1 178.75(17)
C2 C1 C6 C5 -2.3(3)
C2 C3 C4 C5 -1.1(3)
C3 C2 C7 Co1 179.70(15)
C3 C2 C7 N1 -1.0(3)
C3 C4 C5 C6 1.0(3)
C4 C5 C6 C1 0.6(3)
C6 C1 C2 C3 2.2(3)
C6 C1 C2 C7 -177.58(16)
C7 N1 C8 C9 0.9(2)
C7 N1 C8 C13 -171.70(17)
C7 C2 C3 C4 179.23(18)
C8 N1 C7 Co1 -2.4(2)
C8 N1 C7 C2 178.31(15)
C8 C9 C10 C11 3.2(3)
C8 C13 C14 C15 175.5(2)
C9 C8 C13 C12 -2.7(3)
C9 C8 C13 C14 -179.48(19)
C9 C10 C11 C12 -2.6(3)
C10 C11 C12 C13 -0.7(3)
C10 C11 C12 C17 177.77(19)
C11 C12 C13 C8 3.3(3)
C11 C12 C13 C14 -179.77(18)
C11 C12 C17 C16 -179.2(2)
C12 C13 C14 C15 -1.2(3)
C13 C8 C9 Co1 173.30(14)
C13 C8 C9 C10 -0.5(3)
C13 C12 C17 C16 -0.7(3)
C13 C14 C15 C16 -0.2(4)
C14 C15 C16 C17 1.3(4)
C15 C16 C17 C12 -0.8(3)
C17 C12 C13 C8 -175.25(17)
C17 C12 C13 C14 1.7(3)
C18 P1 C1 C2 -131.06(14)
C18 P1 C1 C6 47.54(18)
C18 P1 C24 C25 91.99(18)
C18 P1 C24 C29 -91.44(17)
C18 C19 C20 C21 -0.3(3)
C19 C18 C23 C22 1.9(3)
C19 C20 C21 C22 1.3(3)
C20 C21 C22 C23 -0.7(3)
C21 C22 C23 C18 -0.9(3)
C23 C18 C19 C20 -1.3(3)
C24 P1 C1 C2 124.09(14)
C24 P1 C1 C6 -57.31(18)
C24 P1 C18 C19 -52.79(17)
C24 P1 C18 C23 128.84(17)
C24 C25 C26 C27 0.0(4)
C25 C24 C29 C28 0.7(3)
C25 C26 C27 C28 1.2(4)
C26 C27 C28 C29 -1.5(4)
C27 C28 C29 C24 0.5(3)
C29 C24 C25 C26 -1.0(3)
